data_7226389
loop_
_publ_author_name
'Armaghan, Mahsa'
'Amini, Mostafa M.'
'Khavasi, Hamid Reza'
'Zhang, Wen-Hua'
'Weng, Ng Seik'

_publ_section_title
;
 Inorganic-organic hybrid sorbent for aromatic desulfurization of
 hydro-carbons: Regenerative adsorption based on charge-transfer complex
;
_journal_name_full 'RSC Adv.'
_journal_paper_doi 10.1039/C6RA17453A
_journal_year 2016
_chemical_formula_sum 'C28 H16 Cl2 N2 O6 S'
_chemical_formula_weight 579.40
_chemical_name_systematic
; 
 ? 
;
_space_group_IT_number 60
_symmetry_cell_setting orthorhombic
_symmetry_space_group_name_Hall '-P 2b 2ac'
_symmetry_space_group_name_H-M 'P c n b'
_atom_sites_solution_hydrogens geom
_atom_sites_solution_primary direct
_atom_sites_solution_secondary difmap
_audit_creation_method SHELXL-97
_audit_update_record
;
2015-06-27 deposited with the CCDC.
2016-08-26 downloaded from the CCDC.
;
_cell_angle_alpha 90.00
_cell_angle_beta 90.00
_cell_angle_gamma 90.00
_cell_formula_units_Z 4
_cell_length_a 10.6317(8)
_cell_length_b 14.5110(10)
_cell_length_c 16.1526(9)
_cell_measurement_reflns_used 11048
_cell_measurement_temperature 298(2)
_cell_measurement_theta_max 29.19
_cell_measurement_theta_min 2.29
_cell_volume 2492.0(3)
_computing_cell_refinement 'X-Area 1.31 (Stoe & Cie GmbH, 2005)'
_computing_data_collection 'X-Area 1.31 (Stoe & Cie GmbH, 2005)'
_computing_data_reduction 'X-Area 1.31 (Stoe & Cie GmbH, 2005)'
_computing_molecular_graphics 'ORTEP-3 for Windows (Farrugia, 1997)'
_computing_publication_material 'WinGX (Farrugia, 1999)'
_computing_structure_refinement 'SHELXL-97 (Sheldrick, 1997)'
_computing_structure_solution 'SHELXS-97 (Sheldrick, 1990)'
_diffrn_ambient_temperature 298(2)
_diffrn_detector_area_resol_mean '0.15 mm'
_diffrn_measured_fraction_theta_full 0.994
_diffrn_measured_fraction_theta_max 0.994
_diffrn_measurement_device_type 'STOE IPDS IIT'
_diffrn_measurement_method 'rotation method'
_diffrn_radiation_monochromator graphite
_diffrn_radiation_source 'fine-focus sealed tube'
_diffrn_radiation_type MoK\a
_diffrn_radiation_wavelength 0.71073
_diffrn_reflns_av_R_equivalents 0.0569
_diffrn_reflns_av_sigmaI/netI 0.0547
_diffrn_reflns_limit_h_max 12
_diffrn_reflns_limit_h_min -14
_diffrn_reflns_limit_k_max 16
_diffrn_reflns_limit_k_min -19
_diffrn_reflns_limit_l_max 19
_diffrn_reflns_limit_l_min -22
_diffrn_reflns_number 11048
_diffrn_reflns_theta_full 29.19
_diffrn_reflns_theta_max 29.19
_diffrn_reflns_theta_min 2.29
_diffrn_standards_number 0
_exptl_absorpt_coefficient_mu 0.394
_exptl_absorpt_correction_T_max 0.956
_exptl_absorpt_correction_T_min 0.915
_exptl_absorpt_correction_type numerical
_exptl_absorpt_process_details 'shape of crystal determined optically'
_exptl_crystal_colour Orange
_exptl_crystal_density_diffrn 1.544
_exptl_crystal_density_method 'not measured'
_exptl_crystal_description Needle
_exptl_crystal_F_000 1184
_exptl_crystal_size_max 0.35
_exptl_crystal_size_mid 0.20
_exptl_crystal_size_min 0.10
_refine_diff_density_max 0.727
_refine_diff_density_min -0.450
_refine_diff_density_rms 0.057
_refine_ls_extinction_method none
_refine_ls_goodness_of_fit_ref 0.979
_refine_ls_hydrogen_treatment constr
_refine_ls_matrix_type full
_refine_ls_number_parameters 177
_refine_ls_number_reflns 3355
_refine_ls_number_restraints 0
_refine_ls_restrained_S_all 0.979
_refine_ls_R_factor_all 0.1228
_refine_ls_R_factor_gt 0.0610
_refine_ls_shift/su_max 0.003
_refine_ls_shift/su_mean 0.000
_refine_ls_structure_factor_coef Fsqd
_refine_ls_weighting_details 'calc w=1/[\s^2^(Fo^2^)+(0.0849P)^2^+0.0000P] where P=(Fo^2^+2Fc^2^)/3'
_refine_ls_weighting_scheme calc
_refine_ls_wR_factor_gt 0.1423
_refine_ls_wR_factor_ref 0.1658
_reflns_number_gt 1795
_reflns_number_total 3355
_reflns_threshold_expression >2sigma(I)
_cod_data_source_file c6ra17453a2.cif
_cod_data_source_block f:\solution\d62\khd62
_cod_depositor_comments
;
The following automatic conversions were performed:

'_symmetry_cell_setting' value 'Orthorhombic' changed to
'orthorhombic' according to
/usr/data/users/saulius/crontab/automatic-downloads/rss-feeds/RSC/lib/dictionaries/cif_core.dic
dictionary named 'cif_core.dic' version 2.4.2 from 2011-04-26.

'_exptl_absorpt_correction_type' value 'Numerical' changed to
'numerical' according to
/usr/data/users/saulius/crontab/automatic-downloads/rss-feeds/RSC/lib/dictionaries/cif_core.dic
dictionary named 'cif_core.dic' version 2.4.2 from 2011-04-26.

Automatic conversion script
Id: cif_fix_values 4268 2015-11-12 08:31:59Z antanas 
;
_cod_original_sg_symbol_H-M Pcnb
_cod_original_formula_sum 'C28 H16 Cl2 N2 O6 S1'
_cod_database_code 7226389

loop_
_symmetry_equiv_pos_as_xyz
'x, y, z'
'-x, -y+1/2, z'
'x+1/2, -y, -z+1/2'
'-x+1/2, y+1/2, -z+1/2'
'-x, -y, -z'
'x, y-1/2, -z'
'-x-1/2, y, z-1/2'
'x-1/2, -y-1/2, z-1/2'

loop_
_atom_site_label
_atom_site_type_symbol
_atom_site_fract_x
_atom_site_fract_y
_atom_site_fract_z
_atom_site_U_iso_or_equiv
_atom_site_adp_type
_atom_site_occupancy
_atom_site_symmetry_multiplicity
_atom_site_calc_flag
_atom_site_refinement_flags
C1 C 0.5775(2) 0.0104(2) 0.42576(15) 0.0412(6) Uani 1 1 d .
C2 C 0.6354(2) 0.02253(19) 0.50863(14) 0.0346(5) Uani 1 1 d .
C3 C 0.7634(2) 0.04388(19) 0.51890(15) 0.0383(6) Uani 1 1 d .
C4 C 0.8146(2) 0.0544(2) 0.59712(17) 0.0503(8) Uani 1 1 d .
H4 H 0.8992 0.0694 0.6028 0.060 Uiso 1 1 calc R
C5 C 0.7415(3) 0.0430(2) 0.66613(17) 0.0552(8) Uani 1 1 d .
H5 H 0.7760 0.0495 0.7187 0.066 Uiso 1 1 calc R
C6 C 0.6171(2) 0.0219(2) 0.65673(16) 0.0443(7) Uani 1 1 d .
C7 C 0.5607(2) 0.01176(19) 0.57937(14) 0.0359(6) Uani 1 1 d .
C8 C 0.3876(4) 0.2327(3) 0.4731(3) 0.0839(13) Uani 1 1 d .
C9 C 0.4340(4) 0.2395(2) 0.5562(3) 0.0849(14) Uani 1 1 d .
C10 C 0.3526(5) 0.2246(4) 0.6185(4) 0.1161(19) Uani 1 1 d .
H10 H 0.3807 0.2286 0.6729 0.139 Uiso 1 1 calc R
C11 C 0.2295(6) 0.2038(4) 0.6032(6) 0.149(3) Uani 1 1 d .
H11 H 0.1756 0.1924 0.6474 0.179 Uiso 1 1 calc R
C12 C 0.1840(6) 0.1992(4) 0.5239(8) 0.164(5) Uani 1 1 d .
H12 H 0.0991 0.1866 0.5157 0.197 Uiso 1 1 calc R
C13 C 0.2599(6) 0.2128(3) 0.4562(5) 0.124(2) Uani 1 1 d .
C14 C 0.2123(7) 0.2092(4) 0.3711(6) 0.192(4) Uani 1 1 d .
H14A H 0.2573 0.1630 0.3406 0.231 Uiso 1 1 calc R
H14B H 0.2241 0.2681 0.3451 0.231 Uiso 1 1 calc R
H14C H 0.1243 0.1943 0.3717 0.231 Uiso 1 1 calc R
O1 O 0.63712(19) 0.0164(2) 0.36270(13) 0.0811(9) Uani 1 1 d .
O2 O 0.5047(2) 0.0784(2) 0.76761(14) 0.0760(8) Uani 1 1 d .
O3 O 0.5410(2) -0.0674(2) 0.76351(15) 0.0747(7) Uani 1 1 d .
N1 N 0.5462(2) 0.0095(2) 0.73462(15) 0.0544(7) Uani 1 1 d .
S1 S 0.5000 0.2500 0.39831(14) 0.1115(7) Uani 1 2 d S
Cl1 Cl 0.86638(6) 0.05790(6) 0.43736(4) 0.0529(2) Uani 1 1 d .

loop_
_atom_site_aniso_label
_atom_site_aniso_U_11
_atom_site_aniso_U_22
_atom_site_aniso_U_33
_atom_site_aniso_U_23
_atom_site_aniso_U_13
_atom_site_aniso_U_12
C1 0.0308(11) 0.0656(18) 0.0270(13) -0.0012(12) 0.0012(9) 0.0030(12)
C2 0.0285(10) 0.0479(15) 0.0275(12) -0.0016(10) 0.0000(9) 0.0069(10)
C3 0.0299(11) 0.0515(16) 0.0336(14) -0.0013(11) 0.0019(9) 0.0016(11)
C4 0.0302(12) 0.082(2) 0.0390(15) -0.0051(15) -0.0038(11) -0.0024(13)
C5 0.0394(14) 0.094(3) 0.0326(15) -0.0066(15) -0.0100(11) 0.0039(15)
C6 0.0341(12) 0.0715(19) 0.0275(13) 0.0002(13) 0.0019(10) 0.0054(12)
C7 0.0311(11) 0.0503(15) 0.0263(12) -0.0004(11) -0.0011(9) 0.0057(10)
C8 0.083(3) 0.048(2) 0.120(4) -0.003(2) -0.025(3) 0.0004(18)
C9 0.068(2) 0.048(2) 0.138(4) 0.020(2) 0.031(3) 0.0087(18)
C10 0.098(4) 0.109(4) 0.141(5) 0.036(4) 0.029(3) 0.038(3)
C11 0.078(4) 0.103(5) 0.265(10) 0.061(6) 0.053(5) 0.020(3)
C12 0.058(3) 0.063(3) 0.371(15) 0.015(6) -0.015(6) -0.005(3)
C13 0.090(4) 0.060(3) 0.221(7) -0.025(4) -0.058(4) 0.010(3)
C14 0.174(6) 0.124(5) 0.278(10) -0.095(6) -0.129(7) 0.034(5)
O1 0.0391(11) 0.176(3) 0.0283(11) -0.0033(13) 0.0047(8) -0.0142(14)
O2 0.0691(15) 0.113(2) 0.0459(13) -0.0129(14) 0.0101(11) 0.0248(14)
O3 0.0741(17) 0.101(2) 0.0486(14) 0.0182(14) 0.0138(12) 0.0025(14)
N1 0.0336(11) 0.100(2) 0.0294(12) -0.0024(14) -0.0039(9) 0.0052(13)
S1 0.1327(16) 0.0969(13) 0.1050(15) 0.000 0.000 0.0146(12)
Cl1 0.0329(3) 0.0850(5) 0.0407(4) 0.0034(4) 0.0061(3) -0.0035(3)

loop_
_atom_type_symbol
_atom_type_description
_atom_type_scat_dispersion_real
_atom_type_scat_dispersion_imag
_atom_type_scat_source
C C 0.0033 0.0016 'International Tables Vol C Tables 4.2.6.8 and 6.1.1.4'
H H 0.0000 0.0000 'International Tables Vol C Tables 4.2.6.8 and 6.1.1.4'
O O 0.0106 0.0060 'International Tables Vol C Tables 4.2.6.8 and 6.1.1.4'
N N 0.0061 0.0033 'International Tables Vol C Tables 4.2.6.8 and 6.1.1.4'
S S 0.1246 0.1234 'International Tables Vol C Tables 4.2.6.8 and 6.1.1.4'
Cl Cl 0.1484 0.1585 'International Tables Vol C Tables 4.2.6.8 and 6.1.1.4'

loop_
_geom_angle_atom_site_label_1
_geom_angle_atom_site_label_2
_geom_angle_atom_site_label_3
_geom_angle
_geom_angle_site_symmetry_1
_geom_angle_site_symmetry_3
O1 C1 C2 122.5(2) . .
O1 C1 C7 118.9(2) . 5_656
C2 C1 C7 118.6(2) . 5_656
C7 C2 C3 118.5(2) . .
C7 C2 C1 119.2(2) . .
C3 C2 C1 122.3(2) . .
C4 C3 C2 120.9(2) . .
C4 C3 Cl1 115.74(19) . .
C2 C3 Cl1 123.41(19) . .
C5 C4 C3 120.4(2) . .
C5 C4 H4 119.8 . .
C3 C4 H4 119.8 . .
C6 C5 C4 119.1(2) . .
C6 C5 H5 120.4 . .
C4 C5 H5 120.4 . .
C5 C6 C7 122.7(2) . .
C5 C6 N1 115.3(2) . .
C7 C6 N1 122.0(2) . .
C6 C7 C2 118.4(2) . .
C6 C7 C1 119.5(2) . 5_656
C2 C7 C1 122.1(2) . 5_656
C13 C8 C9 121.7(5) . .
C13 C8 S1 124.2(5) . .
C9 C8 S1 114.2(3) . .
C10 C9 C8 118.0(5) . .
C10 C9 C9 131.5(4) . 2_655
C8 C9 C9 110.5(2) . 2_655
C9 C10 C11 121.1(7) . .
C9 C10 H10 119.4 . .
C11 C10 H10 119.4 . .
C10 C11 C12 121.2(7) . .
C10 C11 H11 119.4 . .
C12 C11 H11 119.4 . .
C11 C12 C13 122.0(6) . .
C11 C12 H12 119.0 . .
C13 C12 H12 119.0 . .
C12 C13 C8 116.1(7) . .
C12 C13 C14 122.6(7) . .
C8 C13 C14 121.3(8) . .
C13 C14 H14A 109.5 . .
C13 C14 H14B 109.5 . .
H14A C14 H14B 109.5 . .
C13 C14 H14C 109.5 . .
H14A C14 H14C 109.5 . .
H14B C14 H14C 109.5 . .
O3 N1 O2 124.9(3) . .
O3 N1 C6 117.6(3) . .
O2 N1 C6 117.3(3) . .
C8 S1 C8 90.6(3) 2_655 .

loop_
_geom_bond_atom_site_label_1
_geom_bond_atom_site_label_2
_geom_bond_distance
_geom_bond_site_symmetry_2
C1 O1 1.203(3) .
C1 C2 1.484(3) .
C1 C7 1.506(3) 5_656
C2 C7 1.400(3) .
C2 C3 1.406(3) .
C3 C4 1.384(4) .
C3 Cl1 1.725(2) .
C4 C5 1.369(4) .
C4 H4 0.9300 .
C5 C6 1.365(4) .
C5 H5 0.9300 .
C6 C7 1.394(3) .
C6 N1 1.478(4) .
C7 C1 1.506(3) 5_656
C8 C13 1.416(7) .
C8 C9 1.433(7) .
C8 S1 1.718(5) .
C9 C10 1.345(7) .
C9 C9 1.436(8) 2_655
C10 C11 1.366(9) .
C10 H10 0.9300 .
C11 C12 1.372(12) .
C11 H11 0.9300 .
C12 C13 1.373(11) .
C12 H12 0.9300 .
C13 C14 1.466(10) .
C14 H14A 0.9600 .
C14 H14B 0.9600 .
C14 H14C 0.9600 .
O2 N1 1.214(3) .
O3 N1 1.211(4) .
S1 C8 1.717(5) 2_655

loop_
_geom_torsion_atom_site_label_1
_geom_torsion_atom_site_label_2
_geom_torsion_atom_site_label_3
_geom_torsion_atom_site_label_4
_geom_torsion
_geom_torsion_site_symmetry_1
_geom_torsion_site_symmetry_4
O1 C1 C2 C7 -178.1(3) . .
C7 C1 C2 C7 0.9(4) 5_656 .
O1 C1 C2 C3 1.4(5) . .
C7 C1 C2 C3 -179.6(3) 5_656 .
C7 C2 C3 C4 -0.3(4) . .
C1 C2 C3 C4 -179.8(3) . .
C7 C2 C3 Cl1 179.3(2) . .
C1 C2 C3 Cl1 -0.2(4) . .
C2 C3 C4 C5 0.9(5) . .
Cl1 C3 C4 C5 -178.7(3) . .
C3 C4 C5 C6 -0.6(5) . .
C4 C5 C6 C7 -0.2(5) . .
C4 C5 C6 N1 179.2(3) . .
C5 C6 C7 C2 0.8(4) . .
N1 C6 C7 C2 -178.5(3) . .
C5 C6 C7 C1 -179.2(3) . 5_656
N1 C6 C7 C1 1.4(4) . 5_656
C3 C2 C7 C6 -0.6(4) . .
C1 C2 C7 C6 178.9(3) . .
C3 C2 C7 C1 179.5(3) . 5_656
C1 C2 C7 C1 -1.0(4) . 5_656
C13 C8 C9 C10 1.3(6) . .
S1 C8 C9 C10 -178.4(3) . .
C13 C8 C9 C9 -179.8(4) . 2_655
S1 C8 C9 C9 0.5(5) . 2_655
C8 C9 C10 C11 -0.1(7) . .
C9 C9 C10 C11 -178.7(6) 2_655 .
C9 C10 C11 C12 -1.4(10) . .
C10 C11 C12 C13 1.8(11) . .
C11 C12 C13 C8 -0.6(9) . .
C11 C12 C13 C14 -179.3(6) . .
C9 C8 C13 C12 -0.9(7) . .
S1 C8 C13 C12 178.8(4) . .
C9 C8 C13 C14 177.7(4) . .
S1 C8 C13 C14 -2.6(7) . .
C5 C6 N1 O3 -90.7(4) . .
C7 C6 N1 O3 88.7(3) . .
C5 C6 N1 O2 84.5(3) . .
C7 C6 N1 O2 -96.2(4) . .
C13 C8 S1 C8 -179.9(5) . 2_655
C9 C8 S1 C8 -0.17(18) . 2_655
